data_1553972
loop_
_publ_author_name
'Wang, Shi-Meng'
'Li, Chen'
'Leng, Jing'
'Bukhari, Syed Nasir Abbas'
'Qin, Hua-Li'

_publ_section_title
;
 Rhodium(iii)-catalyzed Oxidative Coupling of N-Methoxybenzamides and
 Ethenesulfonyl fluoride: a C--H Bond Activation Strategy for the
 Preparation of 2-Aryl ethenesulfonyl fluorides and Sulfonyl fluoride
 Substituted \g-Lactams
;
_journal_issue 9
_journal_name_full 'Organic Chemistry Frontiers'
_journal_page_first 1411
_journal_paper_doi 10.1039/C7QO01128H
_journal_volume 5
_journal_year 2018
_chemical_formula_sum 'C15 H11 F O5 S'
_chemical_formula_weight 322.30
_space_group_IT_number 14
_space_group_name_Hall '-P 2yn'
_space_group_name_H-M_alt 'P 1 21/n 1'
_symmetry_cell_setting monoclinic
_symmetry_space_group_name_H-M 'P 1 21/n 1'
_atom_sites_solution_hydrogens geom
_atom_sites_solution_primary direct
_atom_sites_solution_secondary difmap
_audit_creation_method SHELXL-97
_audit_update_record
;
2017-10-12 deposited with the CCDC.
2018-03-07 downloaded from the CCDC.
;
_cell_angle_alpha 90.00
_cell_angle_beta 98.112(2)
_cell_angle_gamma 90.00
_cell_formula_units_Z 4
_cell_length_a 8.6492(9)
_cell_length_b 6.7929(8)
_cell_length_c 25.645(3)
_cell_measurement_reflns_used 2743
_cell_measurement_temperature 298(2)
_cell_measurement_theta_max 23.763
_cell_measurement_theta_min 2.675
_cell_volume 1491.6(3)
_computing_cell_refinement 'Bruker SMART'
_computing_data_collection 'Bruker SMART'
_computing_data_reduction 'Bruker SAINT'
_computing_molecular_graphics 'Bruker SHELXTL'
_computing_publication_material 'Bruker SHELXTL'
_computing_structure_refinement 'SHELXL-97 (Sheldrick, 1997)'
_computing_structure_solution 'SHELXS-97 (Sheldrick, 1990)'
_diffrn_ambient_temperature 298(2)
_diffrn_measured_fraction_theta_full 0.981
_diffrn_measured_fraction_theta_max 0.981
_diffrn_measurement_device_type 'CCD area detector'
_diffrn_measurement_method 'phi and omega scans'
_diffrn_radiation_monochromator graphite
_diffrn_radiation_source 'fine-focus sealed tube'
_diffrn_radiation_type MoK\a
_diffrn_radiation_wavelength 0.71073
_diffrn_reflns_av_R_equivalents 0.0000
_diffrn_reflns_av_sigmaI/netI 0.0586
_diffrn_reflns_limit_h_max 10
_diffrn_reflns_limit_h_min -10
_diffrn_reflns_limit_k_max 8
_diffrn_reflns_limit_k_min -8
_diffrn_reflns_limit_l_max 30
_diffrn_reflns_limit_l_min -5
_diffrn_reflns_number 2570
_diffrn_reflns_theta_full 25.02
_diffrn_reflns_theta_max 25.02
_diffrn_reflns_theta_min 3.10
_exptl_absorpt_coefficient_mu 0.248
_exptl_absorpt_correction_T_max 0.9182
_exptl_absorpt_correction_T_min 0.9029
_exptl_absorpt_correction_type multi-scan
_exptl_absorpt_process_details sadabs
_exptl_crystal_density_diffrn 1.435
_exptl_crystal_density_meas 0
_exptl_crystal_density_method 'not measured'
_exptl_crystal_F_000 664
_exptl_crystal_size_max 0.42
_exptl_crystal_size_mid 0.40
_exptl_crystal_size_min 0.35
_refine_diff_density_max 0.351
_refine_diff_density_min -0.398
_refine_diff_density_rms 0.075
_refine_ls_extinction_method none
_refine_ls_goodness_of_fit_ref 1.053
_refine_ls_hydrogen_treatment mixed
_refine_ls_matrix_type full
_refine_ls_number_parameters 200
_refine_ls_number_reflns 2570
_refine_ls_number_restraints 0
_refine_ls_restrained_S_all 1.053
_refine_ls_R_factor_all 0.1039
_refine_ls_R_factor_gt 0.0813
_refine_ls_shift/su_max 0.000
_refine_ls_shift/su_mean 0.000
_refine_ls_structure_factor_coef Fsqd
_refine_ls_weighting_details 'calc w=1/[\s^2^(Fo^2^)+(0.1098P)^2^+1.9743P] where P=(Fo^2^+2Fc^2^)/3'
_refine_ls_weighting_scheme calc
_refine_ls_wR_factor_gt 0.2160
_refine_ls_wR_factor_ref 0.2291
_reflns_number_gt 1863
_reflns_number_total 2570
_reflns_threshold_expression >2sigma(I)
_cod_data_source_file c7qo01128h2.cif
_cod_data_source_block 170906f
_cod_depositor_comments
;
The following automatic conversions were performed:

data item '_symmetry_cell_setting' value 'Monoclinic' was changed to
'monoclinic' in accordance with the
/home/saulius/struct/COD-crude-data/automatic-downloads/DataCite-retrospective/RSC/depositions/lib/dictionaries/cif_core.dic
dictionary named 'cif_core.dic' version 2.4.2 last updated on
2011-04-26.

Automatic conversion script
Id: cif_fix_values 6909 2019-04-08 15:41:33Z antanas 
;
_cod_original_cell_volume 1491.7(3)
_cod_original_sg_symbol_H-M P2(1)/n
_cod_database_code 1553972

loop_
_symmetry_equiv_pos_as_xyz
'x, y, z'
'-x+1/2, y+1/2, -z+1/2'
'-x, -y, -z'
'x-1/2, -y-1/2, z-1/2'

loop_
_atom_site_label
_atom_site_type_symbol
_atom_site_fract_x
_atom_site_fract_y
_atom_site_fract_z
_atom_site_U_iso_or_equiv
_atom_site_adp_type
_atom_site_occupancy
_atom_site_symmetry_multiplicity
_atom_site_calc_flag
_atom_site_refinement_flags
O4 O 0.7330(6) 0.7871(9) 1.10163(18) 0.0999(19) Uani 1 1 d .
O1 O 0.7415(4) 0.9537(5) 0.99128(14) 0.0530(9) Uani 1 1 d .
O2 O 0.8862(4) 1.2054(5) 0.96973(15) 0.0605(10) Uani 1 1 d .
O3 O 0.8863(7) 0.4339(6) 0.81989(18) 0.0914(16) Uani 1 1 d .
F1 F 0.5021(5) 0.6488(8) 1.05511(16) 0.1036(15) Uani 1 1 d .
O5 O 0.7021(7) 0.4405(9) 1.0990(2) 0.113(2) Uani 1 1 d .
S1 S 0.66303(16) 0.6233(2) 1.07018(5) 0.0583(5) Uani 1 1 d .
C1 C 0.8385(6) 1.0420(7) 0.95994(19) 0.0457(11) Uani 1 1 d .
C2 C 0.8645(5) 0.9065(7) 0.91889(19) 0.0443(11) Uani 1 1 d .
C3 C 0.9538(6) 0.9262(8) 0.8782(2) 0.0551(13) Uani 1 1 d .
H3 H 1.0065 1.0432 0.8739 0.066 Uiso 1 1 calc R
C4 C 0.9636(7) 0.7730(9) 0.8445(2) 0.0609(15) Uani 1 1 d .
H4 H 1.0250 0.7832 0.8177 0.073 Uiso 1 1 calc R
C5 C 0.8796(7) 0.5988(8) 0.8509(2) 0.0588(14) Uani 1 1 d .
C6 C 0.7901(6) 0.5765(7) 0.89046(19) 0.0527(13) Uani 1 1 d .
H6 H 0.7360 0.4604 0.8945 0.063 Uiso 1 1 calc R
C7 C 0.7837(5) 0.7350(7) 0.92431(17) 0.0428(11) Uani 1 1 d .
C8 C 0.7029(6) 0.7553(7) 0.97240(18) 0.0448(11) Uani 1 1 d .
H8 H 0.5897 0.7417 0.9627 0.054 Uiso 1 1 calc R
C9 C 0.7619(6) 0.6089(7) 1.01482(18) 0.0462(11) Uani 1 1 d .
H9A H 0.8724 0.6317 1.0259 0.055 Uiso 1 1 calc R
H9B H 0.7502 0.4770 1.0003 0.055 Uiso 1 1 calc R
C10 C 0.9485(7) 0.4397(9) 0.7727(2) 0.0604(15) Uani 1 1 d .
C11 C 0.8937(8) 0.5588(10) 0.7321(3) 0.0796(19) Uani 1 1 d .
H11 H 0.8142 0.6482 0.7355 0.095 Uiso 1 1 calc R
C12 C 0.9566(11) 0.5472(12) 0.6850(3) 0.091(2) Uani 1 1 d .
H12 H 0.9224 0.6326 0.6574 0.110 Uiso 1 1 calc R
C13 C 1.0662(11) 0.4130(12) 0.6797(3) 0.093(2) Uani 1 1 d .
H13 H 1.1057 0.4024 0.6479 0.111 Uiso 1 1 calc R
C14 C 1.1203(10) 0.2925(12) 0.7202(3) 0.097(3) Uani 1 1 d .
H14 H 1.1959 0.1987 0.7160 0.117 Uiso 1 1 calc R
C15 C 1.0641(8) 0.3080(10) 0.7676(2) 0.0766(18) Uani 1 1 d .
H15 H 1.1047 0.2292 0.7959 0.092 Uiso 1 1 calc R

loop_
_atom_site_aniso_label
_atom_site_aniso_U_11
_atom_site_aniso_U_22
_atom_site_aniso_U_33
_atom_site_aniso_U_23
_atom_site_aniso_U_13
_atom_site_aniso_U_12
O4 0.086(3) 0.142(5) 0.078(3) -0.068(3) 0.034(2) -0.061(3)
O1 0.062(2) 0.0405(19) 0.059(2) -0.0074(16) 0.0184(17) -0.0014(16)
O2 0.068(2) 0.0345(19) 0.076(2) -0.0033(17) 0.0014(19) -0.0087(17)
O3 0.144(4) 0.057(3) 0.091(3) -0.022(2) 0.081(3) -0.030(3)
F1 0.075(2) 0.152(4) 0.091(3) -0.020(3) 0.034(2) -0.021(3)
O5 0.130(5) 0.126(5) 0.091(3) 0.063(3) 0.043(3) 0.017(4)
S1 0.0567(8) 0.0755(10) 0.0456(7) -0.0068(7) 0.0175(6) -0.0158(7)
C1 0.045(3) 0.036(3) 0.054(3) 0.001(2) -0.001(2) -0.002(2)
C2 0.044(3) 0.037(3) 0.051(3) 0.002(2) 0.003(2) -0.010(2)
C3 0.059(3) 0.049(3) 0.059(3) 0.003(2) 0.013(3) -0.018(2)
C4 0.066(3) 0.065(4) 0.056(3) -0.003(3) 0.025(3) -0.019(3)
C5 0.075(4) 0.048(3) 0.060(3) -0.006(2) 0.033(3) -0.017(3)
C6 0.067(3) 0.045(3) 0.050(3) -0.007(2) 0.020(2) -0.021(2)
C7 0.046(3) 0.040(3) 0.042(2) -0.001(2) 0.007(2) -0.009(2)
C8 0.047(3) 0.042(3) 0.047(3) -0.010(2) 0.013(2) -0.009(2)
C9 0.050(3) 0.042(3) 0.049(3) -0.002(2) 0.016(2) -0.004(2)
C10 0.079(4) 0.055(3) 0.054(3) -0.013(3) 0.030(3) -0.019(3)
C11 0.071(4) 0.068(4) 0.100(5) 0.002(4) 0.017(4) 0.005(3)
C12 0.133(7) 0.086(5) 0.052(3) 0.013(3) -0.001(4) -0.008(5)
C13 0.144(7) 0.077(5) 0.067(4) -0.008(4) 0.052(5) -0.009(5)
C14 0.115(6) 0.084(5) 0.107(6) 0.011(5) 0.065(5) 0.024(5)
C15 0.095(5) 0.077(4) 0.064(4) 0.006(3) 0.030(3) 0.007(4)

loop_
_atom_type_symbol
_atom_type_description
_atom_type_scat_dispersion_real
_atom_type_scat_dispersion_imag
_atom_type_scat_source
C C 0.0033 0.0016 'International Tables Vol C Tables 4.2.6.8 and 6.1.1.4'
H H 0.0000 0.0000 'International Tables Vol C Tables 4.2.6.8 and 6.1.1.4'
O O 0.0106 0.0060 'International Tables Vol C Tables 4.2.6.8 and 6.1.1.4'
S S 0.1246 0.1234 'International Tables Vol C Tables 4.2.6.8 and 6.1.1.4'
F F 0.0171 0.0103 'International Tables Vol C Tables 4.2.6.8 and 6.1.1.4'

loop_
_geom_angle_atom_site_label_1
_geom_angle_atom_site_label_2
_geom_angle_atom_site_label_3
_geom_angle
C1 O1 C8 109.8(4)
C5 O3 C10 122.0(4)
F1 S1 O4 112.2(3)
F1 S1 O5 113.2(3)
O4 S1 O5 108.7(4)
F1 S1 C9 111.2(2)
O4 S1 C9 106.2(3)
O5 S1 C9 104.9(3)
O2 C1 O1 120.0(5)
O2 C1 C2 131.3(5)
O1 C1 C2 108.6(4)
C7 C2 C3 120.1(4)
C7 C2 C1 109.5(4)
C3 C2 C1 130.4(4)
C4 C3 C2 119.5(5)
C4 C3 H3 120.2
C2 C3 H3 120.2
C3 C4 C5 119.3(5)
C3 C4 H4 120.3
C5 C4 H4 120.3
C6 C5 O3 114.3(4)
C6 C5 C4 122.2(5)
O3 C5 C4 123.4(4)
C5 C6 C7 117.0(4)
C5 C6 H6 121.5
C7 C6 H6 121.5
C2 C7 C6 121.9(4)
C2 C7 C8 107.8(4)
C6 C7 C8 130.2(4)
O1 C8 C7 104.2(4)
O1 C8 C9 109.4(4)
C7 C8 C9 112.4(4)
O1 C8 H8 110.2
C7 C8 H8 110.2
C9 C8 H8 110.2
C8 C9 S1 113.0(3)
C8 C9 H9A 109.0
S1 C9 H9A 109.0
C8 C9 H9B 109.0
S1 C9 H9B 109.0
H9A C9 H9B 107.8
C11 C10 C15 120.1(5)
C11 C10 O3 123.4(6)
C15 C10 O3 116.4(6)
C10 C11 C12 119.7(7)
C10 C11 H11 120.1
C12 C11 H11 120.1
C13 C12 C11 119.7(7)
C13 C12 H12 120.1
C11 C12 H12 120.1
C12 C13 C14 120.5(6)
C12 C13 H13 119.7
C14 C13 H13 119.7
C13 C14 C15 120.3(7)
C13 C14 H14 119.8
C15 C14 H14 119.8
C10 C15 C14 119.4(7)
C10 C15 H15 120.3
C14 C15 H15 120.3

loop_
_geom_bond_atom_site_label_1
_geom_bond_atom_site_label_2
_geom_bond_distance
O4 S1 1.455(4)
O1 C1 1.378(6)
O1 C8 1.455(6)
O2 C1 1.198(6)
O3 C5 1.379(6)
O3 C10 1.392(6)
F1 S1 1.402(4)
O5 S1 1.461(5)
S1 C9 1.760(5)
C1 C2 1.440(7)
C2 C7 1.376(6)
C2 C3 1.391(7)
C3 C4 1.361(8)
C3 H3 0.9300
C4 C5 1.410(8)
C4 H4 0.9300
C5 C6 1.370(7)
C6 C7 1.389(7)
C6 H6 0.9300
C7 C8 1.507(6)
C8 C9 1.508(7)
C8 H8 0.9800
C9 H9A 0.9700
C9 H9B 0.9700
C10 C11 1.351(9)
C10 C15 1.362(9)
C11 C12 1.395(10)
C11 H11 0.9300
C12 C13 1.336(11)
C12 H12 0.9300
C13 C14 1.353(11)
C13 H13 0.9300
C14 C15 1.375(9)
C14 H14 0.9300
C15 H15 0.9300

loop_
_geom_torsion_atom_site_label_1
_geom_torsion_atom_site_label_2
_geom_torsion_atom_site_label_3
_geom_torsion_atom_site_label_4
_geom_torsion
C8 O1 C1 O2 -178.5(4)
C8 O1 C1 C2 1.1(5)
O2 C1 C2 C7 179.9(5)
O1 C1 C2 C7 0.3(5)
O2 C1 C2 C3 0.0(9)
O1 C1 C2 C3 -179.5(5)
C7 C2 C3 C4 -1.6(8)
C1 C2 C3 C4 178.3(5)
C2 C3 C4 C5 1.6(9)
C10 O3 C5 C6 168.6(6)
C10 O3 C5 C4 -14.5(10)
C3 C4 C5 C6 -1.2(10)
C3 C4 C5 O3 -177.8(6)
O3 C5 C6 C7 177.6(5)
C4 C5 C6 C7 0.7(9)
C3 C2 C7 C6 1.1(8)
C1 C2 C7 C6 -178.8(5)
C3 C2 C7 C8 178.3(5)
C1 C2 C7 C8 -1.6(5)
C5 C6 C7 C2 -0.6(8)
C5 C6 C7 C8 -177.1(5)
C1 O1 C8 C7 -2.0(5)
C1 O1 C8 C9 118.5(4)
C2 C7 C8 O1 2.1(5)
C6 C7 C8 O1 179.0(5)
C2 C7 C8 C9 -116.2(5)
C6 C7 C8 C9 60.7(7)
O1 C8 C9 S1 67.3(4)
C7 C8 C9 S1 -177.4(3)
F1 S1 C9 C8 41.4(5)
O4 S1 C9 C8 -80.8(5)
O5 S1 C9 C8 164.2(4)
C5 O3 C10 C11 -58.2(9)
C5 O3 C10 C15 125.8(7)
C15 C10 C11 C12 -0.4(10)
O3 C10 C11 C12 -176.2(6)
C10 C11 C12 C13 2.7(12)
C11 C12 C13 C14 -2.1(13)
C12 C13 C14 C15 -0.7(13)
C11 C10 C15 C14 -2.3(11)
O3 C10 C15 C14 173.7(7)
C13 C14 C15 C10 2.9(12)
